data_7249470
loop_
_publ_author_name
'Kenguva, Gowtham'
'Rekha Rout, Smruti'
'Shaikh, Tabrez R.'
'Baidya, Debjani'
'Shelke, Nikita'
'Sanphui, Palash'
'Dandela, Rambabu'

_publ_section_title
;
 Structural insights into ketanserin salts with aliphatic acids and their
 physiochemical properties
;
_journal_issue 44
_journal_name_full CrystEngComm
_journal_page_first 6260
_journal_page_last 6268
_journal_paper_doi 10.1039/D4CE00738G
_journal_volume 26
_journal_year 2024
_chemical_formula_moiety 'C22 H23 F N3 O3, C4 H3 O4'
_chemical_formula_sum 'C26 H26 F N3 O7'
_chemical_formula_weight 511.50
_space_group_crystal_system monoclinic
_space_group_IT_number 14
_space_group_name_Hall '-P 2yn'
_space_group_name_H-M_alt 'P 1 21/n 1'
_atom_sites_solution_hydrogens mixed
_audit_creation_date 2023-11-24
_audit_creation_method
;
Olex2 1.5
(compiled 2023.08.24 svn.re1ec1418 for OlexSys, GUI svn.r6817)
;
_audit_update_record
;
2024-07-21 deposited with the CCDC.	2024-10-16 downloaded from the CCDC.
;
_cell_angle_alpha 90
_cell_angle_beta 96.981(2)
_cell_angle_gamma 90
_cell_formula_units_Z 4
_cell_length_a 6.0189(5)
_cell_length_b 31.707(2)
_cell_length_c 12.5009(7)
_cell_measurement_reflns_used 4874
_cell_measurement_temperature 298
_cell_measurement_theta_max 0.978
_cell_measurement_theta_min 0.974
_cell_volume 2368.0(3)
_computing_cell_refinement 'Bruker SHELXL'
_computing_data_collection 'Bruker APEX3'
_computing_data_reduction 'Bruker SAINT'
_computing_molecular_graphics 'Olex2 1.5 (Dolomanov et al., 2009)'
_computing_publication_material 'Olex2 1.5 (Dolomanov et al., 2009)'
_computing_structure_refinement 'SHELXL 2018/3 (Sheldrick, 2015)'
_computing_structure_solution 'SHELXT 2018/2 (Sheldrick, 2018)'
_diffrn_ambient_temperature 298
_diffrn_measured_fraction_theta_full 0.999
_diffrn_measured_fraction_theta_max 0.999
_diffrn_measurement_device_type 'Bruker D8 quest photon detector'
_diffrn_measurement_method 'Omega and Phi scans'
_diffrn_radiation_type MoK\a
_diffrn_radiation_wavelength 0.71073
_diffrn_reflns_av_R_equivalents 0.0771
_diffrn_reflns_av_unetI/netI 0.0398
_diffrn_reflns_Laue_measured_fraction_full 0.999
_diffrn_reflns_Laue_measured_fraction_max 0.999
_diffrn_reflns_limit_h_max 7
_diffrn_reflns_limit_h_min -7
_diffrn_reflns_limit_k_max 39
_diffrn_reflns_limit_k_min -39
_diffrn_reflns_limit_l_max 13
_diffrn_reflns_limit_l_min -15
_diffrn_reflns_number 40219
_diffrn_reflns_point_group_measured_fraction_full 0.999
_diffrn_reflns_point_group_measured_fraction_max 0.999
_diffrn_reflns_theta_full 25.242
_diffrn_reflns_theta_max 26.400
_diffrn_reflns_theta_min 2.531
_exptl_absorpt_coefficient_mu 0.110
_exptl_absorpt_correction_T_max 0.978
_exptl_absorpt_correction_T_min 0.974
_exptl_absorpt_correction_type multi-scan
_exptl_crystal_colour colorless
_exptl_crystal_density_diffrn 1.435
_exptl_crystal_description block
_exptl_crystal_F_000 1072
_exptl_crystal_size_max 0.24
_exptl_crystal_size_mid 0.22
_exptl_crystal_size_min 0.2
_refine_diff_density_max 0.151
_refine_diff_density_min -0.230
_refine_diff_density_rms 0.044
_refine_ls_extinction_method none
_refine_ls_goodness_of_fit_ref 1.097
_refine_ls_hydrogen_treatment mixed
_refine_ls_matrix_type full
_refine_ls_number_parameters 343
_refine_ls_number_reflns 4869
_refine_ls_number_restraints 0
_refine_ls_restrained_S_all 1.097
_refine_ls_R_factor_all 0.1012
_refine_ls_R_factor_gt 0.0479
_refine_ls_shift/su_max 0.001
_refine_ls_shift/su_mean 0.000
_refine_ls_structure_factor_coef Fsqd
_refine_ls_weighting_details 'w=1/[\s^2^(Fo^2^)+(0.0509P)^2^+0.9862P] where P=(Fo^2^+2Fc^2^)/3'
_refine_ls_weighting_scheme calc
_refine_ls_wR_factor_gt 0.1109
_refine_ls_wR_factor_ref 0.1476
_reflns_Friedel_coverage 0.000
_reflns_number_gt 2961
_reflns_number_total 4869
_reflns_threshold_expression 'I > 2\s(I)'
_cod_data_source_file d4ce00738g2.cif
_cod_data_source_block ket_maleic_0m_a
_cod_depositor_comments 'Adding full bibliography for 7249468--7249471.cif.'
_cod_database_code 7249470
_shelx_shelxl_version_number 2018/3
_shelx_space_group_comment
;
The symmetry employed for this shelxl refinement is uniquely defined
by the following loop, which should always be used as a source of
symmetry information in preference to the above space-group names.
They are only intended as comments.
;
_olex2_refinement_description
;
1. Fixed Uiso
 At 1.2 times of:
  All C(H) groups, All C(H,H) groups
 At 1.5 times of:
  All O(H) groups
2.a Ternary CH refined with riding coordinates:
 C13(H13)
2.b Secondary CH2 refined with riding coordinates:
 C14(H14A,H14B), C10(H10A,H10B), C15(H15A,H15B), C11(H11A,H11B), C9(H9A,H9B),
 C12(H12A,H12B)
2.c Aromatic/amide H refined with riding coordinates:
 C22(H22), C25(H25), C21(H21), C24(H24), C18(H18), C5(H5), C19(H19), C2(H2),
 C4(H4), C3(H3A)
2.d Idealised tetrahedral OH refined as rotating group:
 O4(H4A)
;
_olex2_submission_special_instructions 'No special instructions were received'

loop_
_space_group_symop_operation_xyz
'x, y, z'
'-x+1/2, y+1/2, -z+1/2'
'-x, -y, -z'
'x-1/2, -y-1/2, z-1/2'

loop_
_atom_site_label
_atom_site_type_symbol
_atom_site_fract_x
_atom_site_fract_y
_atom_site_fract_z
_atom_site_U_iso_or_equiv
_atom_site_adp_type
_atom_site_occupancy
_atom_site_site_symmetry_order
_atom_site_calc_flag
_atom_site_refinement_flags_posn
_atom_site_refinement_flags_adp
_atom_site_refinement_flags_occupancy
_atom_site_disorder_assembly
_atom_site_disorder_group
O1 O -0.1199(3) 0.66852(5) 0.15911(14) 0.0556(5) Uani 1 1 d . . . . .
N3 N 0.3037(3) 0.72365(6) 0.13050(14) 0.0359(4) Uani 1 1 d . . . . .
O6 O 0.3212(3) 0.68610(6) 0.33174(13) 0.0578(5) Uani 1 1 d . . . . .
O2 O 0.4707(3) 0.58978(6) 0.08425(16) 0.0670(6) Uani 1 1 d . . . . .
O3 O 0.0036(3) 0.83887(6) 0.31670(17) 0.0708(6) Uani 1 1 d . . . . .
N2 N 0.1672(3) 0.62758(6) 0.11624(14) 0.0409(5) Uani 1 1 d . . . . .
O4 O 0.5965(3) 0.63159(7) 0.38317(16) 0.0689(6) Uani 1 1 d . . . . .
H4A H 0.503996 0.649937 0.364228 0.103 Uiso 1 1 calc R U . . .
F1 F 0.7161(4) 0.98240(6) 0.40375(16) 0.0987(7) Uani 1 1 d . . . . .
N1 N -0.0546(4) 0.60639(6) 0.24697(17) 0.0482(5) Uani 1 1 d . . . . .
O7 O 0.0594(4) 0.71753(7) 0.41263(17) 0.0875(7) Uani 1 1 d . . . . .
C14 C 0.4385(4) 0.78409(7) 0.24895(18) 0.0418(5) Uani 1 1 d . . . . .
H14A H 0.567863 0.801744 0.270485 0.050 Uiso 1 1 calc R U . . .
H14B H 0.395391 0.770766 0.313168 0.050 Uiso 1 1 calc R U . . .
C10 C 0.3739(4) 0.69019(7) 0.05644(18) 0.0430(6) Uani 1 1 d . . . . .
H10A H 0.510159 0.677087 0.090415 0.052 Uiso 1 1 calc R U . . .
H10B H 0.408405 0.703569 -0.009339 0.052 Uiso 1 1 calc R U . . .
C15 C 0.5011(4) 0.75032(7) 0.17183(18) 0.0412(5) Uani 1 1 d . . . . .
H15A H 0.560745 0.763629 0.111526 0.049 Uiso 1 1 calc R U . . .
H15B H 0.617288 0.732496 0.208574 0.049 Uiso 1 1 calc R U . . .
C11 C 0.1178(4) 0.75071(7) 0.07791(18) 0.0420(5) Uani 1 1 d . . . . .
H11A H -0.009971 0.733195 0.052510 0.050 Uiso 1 1 calc R U . . .
H11B H 0.166315 0.765044 0.016246 0.050 Uiso 1 1 calc R U . . .
C13 C 0.2450(4) 0.81167(7) 0.19736(17) 0.0389(5) Uani 1 1 d . . . . .
H13 H 0.293805 0.826545 0.135566 0.047 Uiso 1 1 calc R U . . .
C7 C -0.0122(4) 0.63598(7) 0.17370(18) 0.0429(5) Uani 1 1 d . . . . .
O5 O 0.6609(4) 0.58649(8) 0.5162(2) 0.0974(8) Uani 1 1 d . . . . .
C9 C 0.2022(4) 0.65624(7) 0.02728(17) 0.0432(6) Uani 1 1 d . . . . .
H9A H 0.060662 0.669526 0.001418 0.052 Uiso 1 1 calc R U . . .
H9B H 0.248161 0.639706 -0.031518 0.052 Uiso 1 1 calc R U . . .
C17 C 0.3227(4) 0.88079(7) 0.30710(17) 0.0415(5) Uani 1 1 d . . . . .
C16 C 0.1772(4) 0.84391(7) 0.27652(19) 0.0442(6) Uani 1 1 d . . . . .
C12 C 0.0506(4) 0.78282(7) 0.15713(19) 0.0432(5) Uani 1 1 d . . . . .
H12A H -0.000797 0.768341 0.217924 0.052 Uiso 1 1 calc R U . . .
H12B H -0.072518 0.799645 0.122735 0.052 Uiso 1 1 calc R U . . .
C6 C 0.0710(4) 0.57034(7) 0.26967(18) 0.0446(6) Uani 1 1 d . . . . .
C1 C 0.2558(4) 0.56329(7) 0.21624(19) 0.0453(6) Uani 1 1 d . . . . .
C22 C 0.5099(4) 0.89043(7) 0.25664(19) 0.0489(6) Uani 1 1 d . . . . .
H22 H 0.545948 0.873653 0.200211 0.059 Uiso 1 1 calc R U . . .
C8 C 0.3115(4) 0.59312(7) 0.13491(19) 0.0453(6) Uani 1 1 d . . . . .
C25 C 0.1630(5) 0.64952(9) 0.47070(19) 0.0555(7) Uani 1 1 d . . . . .
H25 H 0.029079 0.647120 0.500328 0.067 Uiso 1 1 calc R U . . .
C21 C 0.6426(5) 0.92461(8) 0.2895(2) 0.0587(7) Uani 1 1 d . . . . .
H21 H 0.768253 0.931020 0.256003 0.070 Uiso 1 1 calc R U . . .
C24 C 0.3097(5) 0.61863(9) 0.49699(19) 0.0562(7) Uani 1 1 d . . . . .
H24 H 0.261970 0.598327 0.542819 0.067 Uiso 1 1 calc R U . . .
C26 C 0.1799(5) 0.68734(8) 0.40119(19) 0.0525(6) Uani 1 1 d . . . . .
C18 C 0.2709(5) 0.90654(8) 0.3908(2) 0.0532(7) Uani 1 1 d . . . . .
H18 H 0.145754 0.900556 0.425023 0.064 Uiso 1 1 calc R U . . .
C5 C 0.0176(5) 0.54187(8) 0.3473(2) 0.0596(7) Uani 1 1 d . . . . .
H5 H -0.106816 0.546428 0.383153 0.072 Uiso 1 1 calc R U . . .
C19 C 0.4029(5) 0.94076(8) 0.4236(2) 0.0642(8) Uani 1 1 d . . . . .
H19 H 0.368318 0.957979 0.479450 0.077 Uiso 1 1 calc R U . . .
C20 C 0.5855(5) 0.94879(8) 0.3720(2) 0.0619(7) Uani 1 1 d . . . . .
C23 C 0.5356(5) 0.61117(9) 0.4656(2) 0.0584(7) Uani 1 1 d . . . . .
C2 C 0.3886(5) 0.52776(8) 0.2415(2) 0.0635(8) Uani 1 1 d . . . . .
H2 H 0.513763 0.523012 0.206269 0.076 Uiso 1 1 calc R U . . .
C4 C 0.1498(6) 0.50704(9) 0.3705(2) 0.0703(9) Uani 1 1 d . . . . .
H4 H 0.114006 0.487997 0.422353 0.084 Uiso 1 1 calc R U . . .
C3 C 0.3351(6) 0.49984(9) 0.3180(2) 0.0739(9) Uani 1 1 d . . . . .
H3A H 0.423442 0.476102 0.334541 0.089 Uiso 1 1 calc R U . . .
H3 H 0.252(4) 0.7110(8) 0.191(2) 0.063(8) Uiso 1 1 d . . . . .
H1 H -0.165(5) 0.6115(9) 0.284(2) 0.077(10) Uiso 1 1 d . . . . .

loop_
_atom_site_aniso_label
_atom_site_aniso_U_11
_atom_site_aniso_U_22
_atom_site_aniso_U_33
_atom_site_aniso_U_23
_atom_site_aniso_U_13
_atom_site_aniso_U_12
O1 0.0467(10) 0.0521(11) 0.0697(12) 0.0091(9) 0.0137(9) 0.0122(9)
N3 0.0328(10) 0.0386(10) 0.0367(10) 0.0009(8) 0.0059(8) -0.0002(8)
O6 0.0654(12) 0.0628(11) 0.0482(10) 0.0133(8) 0.0188(9) 0.0041(9)
O2 0.0704(13) 0.0631(12) 0.0744(13) 0.0089(10) 0.0363(11) 0.0179(10)
O3 0.0589(12) 0.0712(13) 0.0899(14) -0.0193(11) 0.0401(11) -0.0101(10)
N2 0.0430(11) 0.0398(11) 0.0407(10) -0.0015(8) 0.0086(8) 0.0004(9)
O4 0.0592(13) 0.0781(14) 0.0738(13) 0.0211(11) 0.0266(10) 0.0146(10)
F1 0.1238(17) 0.0666(12) 0.1099(15) -0.0342(10) 0.0305(13) -0.0403(11)
N1 0.0447(13) 0.0490(12) 0.0532(12) 0.0057(10) 0.0155(10) 0.0029(10)
O7 0.1143(19) 0.0752(14) 0.0782(14) 0.0019(11) 0.0330(13) 0.0342(14)
C14 0.0359(13) 0.0443(13) 0.0449(12) -0.0028(10) 0.0032(10) -0.0025(10)
C10 0.0453(14) 0.0433(13) 0.0428(12) -0.0031(10) 0.0150(10) 0.0009(11)
C15 0.0335(12) 0.0432(13) 0.0470(13) -0.0024(10) 0.0061(10) -0.0031(10)
C11 0.0378(13) 0.0420(13) 0.0446(13) 0.0029(10) -0.0015(10) 0.0021(10)
C13 0.0378(13) 0.0393(12) 0.0411(12) 0.0027(10) 0.0113(10) -0.0023(10)
C7 0.0390(13) 0.0444(14) 0.0455(13) -0.0009(11) 0.0065(10) -0.0005(11)
O5 0.0958(18) 0.0997(18) 0.0970(17) 0.0400(14) 0.0136(14) 0.0351(15)
C9 0.0535(15) 0.0416(13) 0.0353(11) -0.0020(10) 0.0087(10) -0.0007(11)
C17 0.0469(14) 0.0390(12) 0.0395(12) 0.0018(10) 0.0094(10) 0.0042(11)
C16 0.0445(14) 0.0433(14) 0.0467(13) 0.0005(10) 0.0132(11) 0.0025(11)
C12 0.0352(13) 0.0420(13) 0.0521(13) 0.0019(10) 0.0039(10) 0.0030(10)
C6 0.0483(15) 0.0411(13) 0.0448(13) 0.0005(10) 0.0070(11) 0.0009(11)
C1 0.0519(15) 0.0388(13) 0.0461(13) -0.0019(10) 0.0097(11) 0.0035(11)
C22 0.0597(17) 0.0441(14) 0.0456(13) -0.0053(11) 0.0168(12) -0.0040(12)
C8 0.0516(15) 0.0414(13) 0.0444(13) -0.0032(10) 0.0113(11) 0.0038(11)
C25 0.0589(17) 0.0672(18) 0.0445(13) -0.0020(12) 0.0229(12) -0.0042(14)
C21 0.0665(19) 0.0496(15) 0.0630(16) -0.0028(13) 0.0195(14) -0.0115(14)
C24 0.0721(19) 0.0552(16) 0.0441(14) 0.0048(12) 0.0188(13) -0.0074(15)
C26 0.0634(18) 0.0552(16) 0.0398(13) -0.0054(11) 0.0098(12) 0.0024(14)
C18 0.0615(17) 0.0503(15) 0.0505(14) -0.0048(11) 0.0176(13) 0.0057(13)
C5 0.0692(19) 0.0533(16) 0.0597(16) 0.0073(13) 0.0215(14) 0.0017(14)
C19 0.086(2) 0.0483(16) 0.0612(17) -0.0152(13) 0.0192(16) 0.0018(15)
C20 0.077(2) 0.0411(15) 0.0678(18) -0.0110(13) 0.0101(15) -0.0132(14)
C23 0.0631(18) 0.0613(17) 0.0513(15) 0.0054(13) 0.0091(13) 0.0030(15)
C2 0.071(2) 0.0530(16) 0.0695(18) 0.0036(14) 0.0200(15) 0.0180(14)
C4 0.097(2) 0.0512(17) 0.0660(18) 0.0155(14) 0.0240(17) 0.0068(16)
C3 0.098(2) 0.0511(17) 0.076(2) 0.0146(15) 0.0235(18) 0.0237(16)

loop_
_atom_type_symbol
_atom_type_description
_atom_type_scat_dispersion_real
_atom_type_scat_dispersion_imag
_atom_type_scat_source
C C 0.0033 0.0016 'International Tables Vol C Tables 4.2.6.8 and 6.1.1.4'
H H 0.0000 0.0000 'International Tables Vol C Tables 4.2.6.8 and 6.1.1.4'
F F 0.0171 0.0103 'International Tables Vol C Tables 4.2.6.8 and 6.1.1.4'
N N 0.0061 0.0033 'International Tables Vol C Tables 4.2.6.8 and 6.1.1.4'
O O 0.0106 0.0060 'International Tables Vol C Tables 4.2.6.8 and 6.1.1.4'

loop_
_geom_angle_atom_site_label_1
_geom_angle_atom_site_label_2
_geom_angle_atom_site_label_3
_geom_angle
_geom_angle_site_symmetry_1
_geom_angle_site_symmetry_3
_geom_angle_publ_flag
C10 N3 H3 109.8(16) . . ?
C15 N3 C10 109.91(17) . . ?
C15 N3 H3 106.7(16) . . ?
C11 N3 C10 112.66(17) . . ?
C11 N3 C15 110.32(17) . . ?
C11 N3 H3 107.2(16) . . ?
C7 N2 C9 117.59(19) . . ?
C7 N2 C8 124.63(19) . . ?
C8 N2 C9 117.75(18) . . ?
C23 O4 H4A 109.5 . . ?
C7 N1 C6 124.6(2) . . ?
C7 N1 H1 117(2) . . ?
C6 N1 H1 119(2) . . ?
H14A C14 H14B 107.9 . . ?
C15 C14 H14A 109.3 . . ?
C15 C14 H14B 109.3 . . ?
C15 C14 C13 111.67(18) . . ?
C13 C14 H14A 109.3 . . ?
C13 C14 H14B 109.3 . . ?
N3 C10 H10A 108.6 . . ?
N3 C10 H10B 108.6 . . ?
N3 C10 C9 114.71(18) . . ?
H10A C10 H10B 107.6 . . ?
C9 C10 H10A 108.6 . . ?
C9 C10 H10B 108.6 . . ?
N3 C15 C14 111.66(18) . . ?
N3 C15 H15A 109.3 . . ?
N3 C15 H15B 109.3 . . ?
C14 C15 H15A 109.3 . . ?
C14 C15 H15B 109.3 . . ?
H15A C15 H15B 107.9 . . ?
N3 C11 H11A 109.6 . . ?
N3 C11 H11B 109.6 . . ?
N3 C11 C12 110.12(18) . . ?
H11A C11 H11B 108.2 . . ?
C12 C11 H11A 109.6 . . ?
C12 C11 H11B 109.6 . . ?
C14 C13 H13 108.7 . . ?
C16 C13 C14 111.20(18) . . ?
C16 C13 H13 108.7 . . ?
C16 C13 C12 111.36(18) . . ?
C12 C13 C14 108.07(18) . . ?
C12 C13 H13 108.7 . . ?
O1 C7 N2 121.0(2) . . ?
O1 C7 N1 123.0(2) . . ?
N1 C7 N2 115.9(2) . . ?
N2 C9 C10 114.56(18) . . ?
N2 C9 H9A 108.6 . . ?
N2 C9 H9B 108.6 . . ?
C10 C9 H9A 108.6 . . ?
C10 C9 H9B 108.6 . . ?
H9A C9 H9B 107.6 . . ?
C22 C17 C16 122.8(2) . . ?
C22 C17 C18 118.7(2) . . ?
C18 C17 C16 118.5(2) . . ?
O3 C16 C13 119.5(2) . . ?
O3 C16 C17 120.3(2) . . ?
C17 C16 C13 120.2(2) . . ?
C11 C12 C13 111.44(19) . . ?
C11 C12 H12A 109.3 . . ?
C11 C12 H12B 109.3 . . ?
C13 C12 H12A 109.3 . . ?
C13 C12 H12B 109.3 . . ?
H12A C12 H12B 108.0 . . ?
N1 C6 C1 119.1(2) . . ?
N1 C6 C5 120.9(2) . . ?
C1 C6 C5 119.9(2) . . ?
C6 C1 C8 119.9(2) . . ?
C6 C1 C2 119.6(2) . . ?
C2 C1 C8 120.5(2) . . ?
C17 C22 H22 119.7 . . ?
C21 C22 C17 120.7(2) . . ?
C21 C22 H22 119.7 . . ?
O2 C8 N2 119.6(2) . . ?
O2 C8 C1 124.7(2) . . ?
N2 C8 C1 115.6(2) . . ?
C24 C25 H25 114.9 . . ?
C24 C25 C26 130.1(2) . . ?
C26 C25 H25 114.9 . . ?
C22 C21 H21 120.8 . . ?
C20 C21 C22 118.5(3) . . ?
C20 C21 H21 120.8 . . ?
C25 C24 H24 114.6 . . ?
C25 C24 C23 130.9(2) . . ?
C23 C24 H24 114.6 . . ?
O6 C26 C25 117.8(2) . . ?
O7 C26 O6 123.6(3) . . ?
O7 C26 C25 118.6(2) . . ?
C17 C18 H18 119.6 . . ?
C19 C18 C17 120.8(2) . . ?
C19 C18 H18 119.6 . . ?
C6 C5 H5 120.2 . . ?
C4 C5 C6 119.6(3) . . ?
C4 C5 H5 120.2 . . ?
C18 C19 H19 120.8 . . ?
C20 C19 C18 118.4(2) . . ?
C20 C19 H19 120.8 . . ?
F1 C20 C21 118.3(3) . . ?
F1 C20 C19 118.7(2) . . ?
C21 C20 C19 123.0(3) . . ?
O4 C23 C24 119.0(2) . . ?
O5 C23 O4 121.0(3) . . ?
O5 C23 C24 119.9(3) . . ?
C1 C2 H2 119.9 . . ?
C3 C2 C1 120.2(3) . . ?
C3 C2 H2 119.9 . . ?
C5 C4 H4 119.5 . . ?
C5 C4 C3 120.9(3) . . ?
C3 C4 H4 119.5 . . ?
C2 C3 C4 119.8(3) . . ?
C2 C3 H3A 120.1 . . ?
C4 C3 H3A 120.1 . . ?

loop_
_geom_bond_atom_site_label_1
_geom_bond_atom_site_label_2
_geom_bond_distance
_geom_bond_site_symmetry_2
_geom_bond_publ_flag
O1 C7 1.220(3) . ?
N3 C10 1.502(3) . ?
N3 C15 1.498(3) . ?
N3 C11 1.497(3) . ?
N3 H3 0.94(3) . ?
O6 C26 1.288(3) . ?
O2 C8 1.216(3) . ?
O3 C16 1.224(3) . ?
N2 C7 1.393(3) . ?
N2 C9 1.471(3) . ?
N2 C8 1.398(3) . ?
O4 H4A 0.8200 . ?
O4 C23 1.307(3) . ?
F1 C20 1.355(3) . ?
N1 C7 1.357(3) . ?
N1 C6 1.380(3) . ?
N1 H1 0.87(3) . ?
O7 C26 1.220(3) . ?
C14 H14A 0.9700 . ?
C14 H14B 0.9700 . ?
C14 C15 1.519(3) . ?
C14 C13 1.534(3) . ?
C10 H10A 0.9700 . ?
C10 H10B 0.9700 . ?
C10 C9 1.506(3) . ?
C15 H15A 0.9700 . ?
C15 H15B 0.9700 . ?
C11 H11A 0.9700 . ?
C11 H11B 0.9700 . ?
C11 C12 1.509(3) . ?
C13 H13 0.9800 . ?
C13 C16 1.513(3) . ?
C13 C12 1.522(3) . ?
O5 C23 1.211(3) . ?
C9 H9A 0.9700 . ?
C9 H9B 0.9700 . ?
C17 C16 1.483(3) . ?
C17 C22 1.391(3) . ?
C17 C18 1.392(3) . ?
C12 H12A 0.9700 . ?
C12 H12B 0.9700 . ?
C6 C1 1.384(3) . ?
C6 C5 1.391(3) . ?
C1 C8 1.457(3) . ?
C1 C2 1.395(3) . ?
C22 H22 0.9300 . ?
C22 C21 1.379(3) . ?
C25 H25 0.9300 . ?
C25 C24 1.333(4) . ?
C25 C26 1.492(4) . ?
C21 H21 0.9300 . ?
C21 C20 1.363(4) . ?
C24 H24 0.9300 . ?
C24 C23 1.479(4) . ?
C18 H18 0.9300 . ?
C18 C19 1.377(4) . ?
C5 H5 0.9300 . ?
C5 C4 1.371(4) . ?
C19 H19 0.9300 . ?
C19 C20 1.364(4) . ?
C2 H2 0.9300 . ?
C2 C3 1.370(4) . ?
C4 H4 0.9300 . ?
C4 C3 1.380(4) . ?
C3 H3A 0.9300 . ?

loop_
_geom_torsion_atom_site_label_1
_geom_torsion_atom_site_label_2
_geom_torsion_atom_site_label_3
_geom_torsion_atom_site_label_4
_geom_torsion
_geom_torsion_site_symmetry_1
_geom_torsion_site_symmetry_2
_geom_torsion_site_symmetry_3
_geom_torsion_site_symmetry_4
_geom_torsion_publ_flag
N3 C10 C9 N2 -70.2(3) . . . . ?
N3 C11 C12 C13 60.5(2) . . . . ?
N1 C6 C1 C8 -1.8(3) . . . . ?
N1 C6 C1 C2 177.6(2) . . . . ?
N1 C6 C5 C4 -177.9(3) . . . . ?
C14 C13 C16 O3 -105.5(3) . . . . ?
C14 C13 C16 C17 73.0(3) . . . . ?
C14 C13 C12 C11 -57.8(2) . . . . ?
C10 N3 C15 C14 -178.86(18) . . . . ?
C10 N3 C11 C12 178.40(18) . . . . ?
C15 N3 C10 C9 168.39(19) . . . . ?
C15 N3 C11 C12 -58.4(2) . . . . ?
C15 C14 C13 C16 177.43(18) . . . . ?
C15 C14 C13 C12 54.9(2) . . . . ?
C11 N3 C10 C9 -68.1(2) . . . . ?
C11 N3 C15 C14 56.3(2) . . . . ?
C13 C14 C15 N3 -55.5(2) . . . . ?
C7 N2 C9 C10 97.0(2) . . . . ?
C7 N2 C8 O2 -176.0(2) . . . . ?
C7 N2 C8 C1 4.0(3) . . . . ?
C7 N1 C6 C1 0.9(4) . . . . ?
C7 N1 C6 C5 179.1(2) . . . . ?
C9 N2 C7 O1 -8.3(3) . . . . ?
C9 N2 C7 N1 172.89(19) . . . . ?
C9 N2 C8 O2 6.2(3) . . . . ?
C9 N2 C8 C1 -173.81(19) . . . . ?
C17 C22 C21 C20 -0.3(4) . . . . ?
C17 C18 C19 C20 0.0(4) . . . . ?
C16 C13 C12 C11 179.84(18) . . . . ?
C16 C17 C22 C21 -178.7(2) . . . . ?
C16 C17 C18 C19 178.9(2) . . . . ?
C12 C13 C16 O3 15.1(3) . . . . ?
C12 C13 C16 C17 -166.4(2) . . . . ?
C6 N1 C7 O1 -176.4(2) . . . . ?
C6 N1 C7 N2 2.3(3) . . . . ?
C6 C1 C8 O2 179.6(3) . . . . ?
C6 C1 C8 N2 -0.5(3) . . . . ?
C6 C1 C2 C3 0.6(4) . . . . ?
C6 C5 C4 C3 0.0(5) . . . . ?
C1 C6 C5 C4 0.3(4) . . . . ?
C1 C2 C3 C4 -0.3(5) . . . . ?
C22 C17 C16 O3 -173.5(2) . . . . ?
C22 C17 C16 C13 7.9(3) . . . . ?
C22 C17 C18 C19 -0.3(4) . . . . ?
C22 C21 C20 F1 -179.8(3) . . . . ?
C22 C21 C20 C19 -0.1(5) . . . . ?
C8 N2 C7 O1 173.8(2) . . . . ?
C8 N2 C7 N1 -4.9(3) . . . . ?
C8 N2 C9 C10 -85.0(2) . . . . ?
C8 C1 C2 C3 -180.0(3) . . . . ?
C25 C24 C23 O4 -16.0(5) . . . . ?
C25 C24 C23 O5 163.8(3) . . . . ?
C24 C25 C26 O6 21.8(4) . . . . ?
C24 C25 C26 O7 -158.5(3) . . . . ?
C26 C25 C24 C23 -0.8(5) . . . . ?
C18 C17 C16 O3 7.3(4) . . . . ?
C18 C17 C16 C13 -171.3(2) . . . . ?
C18 C17 C22 C21 0.5(4) . . . . ?
C18 C19 C20 F1 180.0(3) . . . . ?
C18 C19 C20 C21 0.3(5) . . . . ?
C5 C6 C1 C8 180.0(2) . . . . ?
C5 C6 C1 C2 -0.6(4) . . . . ?
C5 C4 C3 C2 0.0(5) . . . . ?
C2 C1 C8 O2 0.1(4) . . . . ?
C2 C1 C8 N2 -179.9(2) . . . . ?
